data_4084946
loop_
_publ_author_name
'Campos, Jes\'us'
'Carmona, Ernesto'

_publ_section_title
;
 Rhodium and Iridium Complexes of Bulky Tertiary Phosphine Ligands.
 Searching for Isolable Cationic MIIIAlkylidenes
;
_journal_issue 11
_journal_name_full Organometallics
_journal_page_first 2212
_journal_paper_doi 10.1021/om500910t
_journal_volume 34
_journal_year 2015
_chemical_formula_sum 'C20 H29 Cl Ir P'
_chemical_formula_weight 528.07
_chemical_name_systematic
; 
 ? 
;
_space_group_IT_number 2
_symmetry_cell_setting triclinic
_symmetry_space_group_name_Hall '-P 1'
_symmetry_space_group_name_H-M 'P -1'
_atom_sites_solution_hydrogens geom
_atom_sites_solution_primary direct
_atom_sites_solution_secondary difmap
_audit_creation_method SHELXL-97
_cell_angle_alpha 113.275(2)
_cell_angle_beta 101.941(2)
_cell_angle_gamma 94.9210(10)
_cell_formula_units_Z 4
_cell_length_a 8.6116(2)
_cell_length_b 14.9595(4)
_cell_length_c 17.3050(7)
_cell_measurement_reflns_used 9500
_cell_measurement_temperature 173(2)
_cell_measurement_theta_max 30.69
_cell_measurement_theta_min 2.44
_cell_volume 1968.46(11)
_computing_cell_refinement 'Bruker SAINT'
_computing_data_collection 'Bruker APEX2'
_computing_data_reduction 'Bruker SAINT'
_computing_molecular_graphics 'Bruker SHELXTL'
_computing_publication_material 'Bruker SHELXTL'
_computing_structure_refinement 'SHELXL-97 (Sheldrick, 2008)'
_computing_structure_solution 'SHELXS-97 (Sheldrick, 2008)'
_diffrn_ambient_temperature 173(2)
_diffrn_detector_area_resol_mean 8.26
_diffrn_measured_fraction_theta_full 0.999
_diffrn_measured_fraction_theta_max 0.999
_diffrn_measurement_device_type
;
 Bruker-Nonius X8kappa APEX II CCD area detector'
;
_diffrn_measurement_method 'phi and omega scans with narrow frames'
_diffrn_radiation_monochromator graphite
_diffrn_radiation_source 'fine-focus sealed tube'
_diffrn_radiation_type MoK\a
_diffrn_radiation_wavelength 0.71073
_diffrn_reflns_av_R_equivalents 0.0272
_diffrn_reflns_av_sigmaI/netI 0.0158
_diffrn_reflns_limit_h_max 10
_diffrn_reflns_limit_h_min -10
_diffrn_reflns_limit_k_max 17
_diffrn_reflns_limit_k_min -17
_diffrn_reflns_limit_l_max 20
_diffrn_reflns_limit_l_min -20
_diffrn_reflns_number 47178
_diffrn_reflns_theta_full 25.24
_diffrn_reflns_theta_max 25.24
_diffrn_reflns_theta_min 2.40
_exptl_absorpt_coefficient_mu 6.997
_exptl_absorpt_correction_T_max 0.4330
_exptl_absorpt_correction_T_min 0.2874
_exptl_absorpt_correction_type multi-scan
_exptl_absorpt_process_details
; 
 SADABS, Bruker (2006). APEX 2. Version 2.1. Bruker Analytical
 X-ray Solutions, Madison, Wisconsin, USA. 
;
_exptl_crystal_colour yellow
_exptl_crystal_density_diffrn 1.765
_exptl_crystal_density_method 'not measured'
_exptl_crystal_description prism
_exptl_crystal_F_000 1032
_exptl_crystal_size_max 0.38
_exptl_crystal_size_mid 0.30
_exptl_crystal_size_min 0.25
_refine_diff_density_max 2.507
_refine_diff_density_min -1.893
_refine_diff_density_rms 0.102
_refine_ls_extinction_method none
_refine_ls_goodness_of_fit_ref 1.036
_refine_ls_hydrogen_treatment constr
_refine_ls_matrix_type full
_refine_ls_number_parameters 431
_refine_ls_number_reflns 7130
_refine_ls_number_restraints 0
_refine_ls_restrained_S_all 1.036
_refine_ls_R_factor_all 0.0227
_refine_ls_R_factor_gt 0.0210
_refine_ls_shift/su_max 0.003
_refine_ls_shift/su_mean 0.000
_refine_ls_structure_factor_coef Fsqd
_refine_ls_weighting_details 'calc w=1/[\s^2^(Fo^2^)+(0.0222P)^2^+5.9284P] where P=(Fo^2^+2Fc^2^)/3'
_refine_ls_weighting_scheme calc
_refine_ls_wR_factor_gt 0.0511
_refine_ls_wR_factor_ref 0.0524
_reflns_number_gt 6754
_reflns_number_total 7130
_reflns_threshold_expression >2sigma(I)
_cod_data_source_file om500910t_si_001.cif
_cod_data_source_block jc00612b
_cod_depositor_comments 'Adding full bibliography for 4084945--4084954.cif.'
_cod_database_code 4084946

loop_
_symmetry_equiv_pos_as_xyz
'x, y, z'
'-x, -y, -z'

loop_
_atom_site_label
_atom_site_type_symbol
_atom_site_fract_x
_atom_site_fract_y
_atom_site_fract_z
_atom_site_U_iso_or_equiv
_atom_site_adp_type
_atom_site_occupancy
_atom_site_symmetry_multiplicity
_atom_site_calc_flag
_atom_site_refinement_flags
Ir1 Ir 0.479511(17) 0.797833(10) 0.284040(9) 0.02302(5) Uani 1 1 d .
P1 P 0.55725(12) 0.78936(7) 0.16616(6) 0.0261(2) Uani 1 1 d .
Cl1 Cl 0.61800(18) 0.66472(9) 0.28179(8) 0.0532(3) Uani 1 1 d .
C1 C 0.3765(5) 0.9275(3) 0.3411(2) 0.0295(8) Uani 1 1 d .
C2 C 0.3339(5) 0.8612(3) 0.3786(2) 0.0274(8) Uani 1 1 d .
C3 C 0.4774(5) 0.8465(3) 0.4240(2) 0.0281(8) Uani 1 1 d .
C4 C 0.6129(5) 0.9069(3) 0.4193(3) 0.0310(8) Uani 1 1 d .
C5 C 0.5505(5) 0.9584(3) 0.3711(3) 0.0309(9) Uani 1 1 d .
C6 C 0.2586(6) 0.9697(4) 0.2945(3) 0.0463(11) Uani 1 1 d .
H6A H 0.1641 0.9181 0.2565 0.069 Uiso 1 1 calc R
H6B H 0.3103 0.9939 0.2593 0.069 Uiso 1 1 calc R
H6C H 0.2245 1.0246 0.3373 0.069 Uiso 1 1 calc R
C7 C 0.1651(5) 0.8152(4) 0.3691(3) 0.0428(11) Uani 1 1 d .
H7A H 0.1647 0.7494 0.3685 0.064 Uiso 1 1 calc R
H7B H 0.0941 0.8091 0.3144 0.064 Uiso 1 1 calc R
H7C H 0.1262 0.8571 0.4183 0.064 Uiso 1 1 calc R
C8 C 0.4950(7) 0.7812(3) 0.4707(3) 0.0453(11) Uani 1 1 d .
H8A H 0.3879 0.7486 0.4663 0.068 Uiso 1 1 calc R
H8B H 0.5516 0.8212 0.5322 0.068 Uiso 1 1 calc R
H8C H 0.5572 0.7310 0.4442 0.068 Uiso 1 1 calc R
C9 C 0.7866(5) 0.9145(4) 0.4614(3) 0.0481(12) Uani 1 1 d .
H9A H 0.8552 0.9482 0.4386 0.072 Uiso 1 1 calc R
H9B H 0.8101 0.8479 0.4484 0.072 Uiso 1 1 calc R
H9C H 0.8085 0.9522 0.5246 0.072 Uiso 1 1 calc R
C10 C 0.6470(7) 1.0370(3) 0.3579(3) 0.0485(12) Uani 1 1 d .
H10A H 0.6789 1.0979 0.4122 0.073 Uiso 1 1 calc R
H10B H 0.5814 1.0501 0.3115 0.073 Uiso 1 1 calc R
H10C H 0.7439 1.0145 0.3416 0.073 Uiso 1 1 calc R
C11 C 0.4395(5) 0.6758(3) 0.0761(2) 0.0283(8) Uani 1 1 d .
C12 C 0.3164(5) 0.6348(3) 0.1005(3) 0.0317(9) Uani 1 1 d .
C13 C 0.2163(5) 0.5454(3) 0.0400(3) 0.0370(9) Uani 1 1 d .
H13 H 0.1319 0.5167 0.0555 0.044 Uiso 1 1 calc R
C14 C 0.2393(6) 0.4988(3) -0.0417(3) 0.0400(10) Uani 1 1 d .
H14 H 0.1714 0.4376 -0.0821 0.048 Uiso 1 1 calc R
C15 C 0.3601(5) 0.5399(3) -0.0656(3) 0.0368(10) Uani 1 1 d .
H15 H 0.3739 0.5066 -0.1225 0.044 Uiso 1 1 calc R
C16 C 0.4615(5) 0.6288(3) -0.0083(3) 0.0316(9) Uani 1 1 d .
C17 C 0.2886(6) 0.6882(3) 0.1891(3) 0.0400(10) Uani 1 1 d .
H17A H 0.2622 0.6385 0.2110 0.048 Uiso 1 1 calc R
H17B H 0.1926 0.7192 0.1821 0.048 Uiso 1 1 calc R
C18 C 0.5902(6) 0.6692(3) -0.0393(3) 0.0406(10) Uani 1 1 d .
H18A H 0.6958 0.6605 -0.0119 0.061 Uiso 1 1 calc R
H18B H 0.5908 0.7398 -0.0234 0.061 Uiso 1 1 calc R
H18C H 0.5676 0.6335 -0.1028 0.061 Uiso 1 1 calc R
C19 C 0.5230(5) 0.8879(3) 0.1321(3) 0.0352(9) Uani 1 1 d .
H19A H 0.5386 0.8689 0.0735 0.053 Uiso 1 1 calc R
H19B H 0.5996 0.9488 0.1731 0.053 Uiso 1 1 calc R
H19C H 0.4124 0.8991 0.1313 0.053 Uiso 1 1 calc R
C20 C 0.7713(5) 0.7901(4) 0.1759(3) 0.0458(11) Uani 1 1 d .
H20A H 0.7997 0.7323 0.1851 0.069 Uiso 1 1 calc R
H20B H 0.8338 0.8508 0.2255 0.069 Uiso 1 1 calc R
H20C H 0.7959 0.7875 0.1223 0.069 Uiso 1 1 calc R
Ir2 Ir 0.023382(16) 0.293415(9) 0.290925(9) 0.02260(5) Uani 1 1 d .
P2 P -0.02326(11) 0.26023(7) 0.14942(6) 0.0260(2) Uani 1 1 d .
Cl2 Cl -0.09248(15) 0.12271(7) 0.24708(7) 0.0415(3) Uani 1 1 d .
C51 C -0.0919(6) 0.4239(3) 0.3441(3) 0.0421(11) Uani 1 1 d .
C52 C -0.1364(5) 0.3581(3) 0.3782(3) 0.0309(8) Uani 1 1 d .
C53 C 0.0074(5) 0.3455(3) 0.4292(3) 0.0318(9) Uani 1 1 d .
C54 C 0.1401(5) 0.4033(3) 0.4268(3) 0.0342(9) Uani 1 1 d .
C55 C 0.0864(6) 0.4498(3) 0.3712(3) 0.0394(10) Uani 1 1 d .
C56 C -0.2035(9) 0.4655(5) 0.2944(4) 0.075(2) Uani 1 1 d .
H56A H -0.2987 0.4146 0.2562 0.112 Uiso 1 1 calc R
H56B H -0.1475 0.4870 0.2591 0.112 Uiso 1 1 calc R
H56C H -0.2373 0.5223 0.3353 0.112 Uiso 1 1 calc R
C57 C -0.3038(6) 0.3089(4) 0.3675(4) 0.0553(14) Uani 1 1 d .
H57A H -0.3352 0.3402 0.4220 0.083 Uiso 1 1 calc R
H57B H -0.3058 0.2384 0.3530 0.083 Uiso 1 1 calc R
H57C H -0.3796 0.3159 0.3204 0.083 Uiso 1 1 calc R
C58 C 0.0120(7) 0.2818(4) 0.4779(3) 0.0519(12) Uani 1 1 d .
H58A H 0.1207 0.2669 0.4899 0.078 Uiso 1 1 calc R
H58B H -0.0662 0.2199 0.4426 0.078 Uiso 1 1 calc R
H58C H -0.0154 0.3170 0.5331 0.078 Uiso 1 1 calc R
C59 C 0.3127(6) 0.4157(4) 0.4753(4) 0.0610(15) Uani 1 1 d .
H59A H 0.3320 0.4652 0.5356 0.092 Uiso 1 1 calc R
H59B H 0.3851 0.4377 0.4469 0.092 Uiso 1 1 calc R
H59C H 0.3335 0.3522 0.4752 0.092 Uiso 1 1 calc R
C60 C 0.1889(9) 0.5264(4) 0.3583(4) 0.079(2) Uani 1 1 d .
H60A H 0.2155 0.5888 0.4111 0.118 Uiso 1 1 calc R
H60B H 0.1294 0.5367 0.3087 0.118 Uiso 1 1 calc R
H60C H 0.2887 0.5037 0.3469 0.118 Uiso 1 1 calc R
C61 C 0.1120(4) 0.1777(3) 0.1073(2) 0.0236(7) Uani 1 1 d .
C62 C 0.2351(4) 0.1808(3) 0.1754(2) 0.0266(8) Uani 1 1 d .
C63 C 0.3584(5) 0.1278(3) 0.1558(3) 0.0307(8) Uani 1 1 d .
H63 H 0.4437 0.1298 0.2015 0.037 Uiso 1 1 calc R
C64 C 0.3564(5) 0.0727(3) 0.0706(3) 0.0349(9) Uani 1 1 d .
H64 H 0.4413 0.0375 0.0576 0.042 Uiso 1 1 calc R
C65 C 0.2322(5) 0.0681(3) 0.0034(3) 0.0334(9) Uani 1 1 d .
H65 H 0.2310 0.0278 -0.0552 0.040 Uiso 1 1 calc R
C66 C 0.1097(5) 0.1209(3) 0.0199(3) 0.0293(8) Uani 1 1 d .
C67 C 0.2362(5) 0.2422(3) 0.2693(3) 0.0355(9) Uani 1 1 d .
H67A H 0.3250 0.3003 0.2939 0.043 Uiso 1 1 calc R
H67B H 0.2618 0.2020 0.3024 0.043 Uiso 1 1 calc R
C68 C -0.0227(5) 0.1129(3) -0.0567(3) 0.0391(10) Uani 1 1 d .
H68A H 0.0030 0.0730 -0.1113 0.059 Uiso 1 1 calc R
H68B H -0.0310 0.1793 -0.0532 0.059 Uiso 1 1 calc R
H68C H -0.1258 0.0812 -0.0553 0.059 Uiso 1 1 calc R
C69 C 0.0253(6) 0.3628(3) 0.1218(3) 0.0426(11) Uani 1 1 d .
H69A H 0.0095 0.3377 0.0586 0.064 Uiso 1 1 calc R
H69B H 0.1381 0.3955 0.1515 0.064 Uiso 1 1 calc R
H69C H -0.0456 0.4106 0.1403 0.064 Uiso 1 1 calc R
C70 C -0.2307(5) 0.2083(4) 0.0873(3) 0.0424(10) Uani 1 1 d .
H70A H -0.2439 0.2045 0.0284 0.064 Uiso 1 1 calc R
H70B H -0.3015 0.2506 0.1159 0.064 Uiso 1 1 calc R
H70C H -0.2592 0.1418 0.0838 0.064 Uiso 1 1 calc R

loop_
_atom_site_aniso_label
_atom_site_aniso_U_11
_atom_site_aniso_U_22
_atom_site_aniso_U_33
_atom_site_aniso_U_23
_atom_site_aniso_U_13
_atom_site_aniso_U_12
Ir1 0.02739(8) 0.01951(8) 0.02222(8) 0.00879(6) 0.00696(6) 0.00389(5)
P1 0.0249(5) 0.0256(5) 0.0267(5) 0.0096(4) 0.0078(4) 0.0038(4)
Cl1 0.0881(9) 0.0410(6) 0.0400(6) 0.0193(5) 0.0212(6) 0.0392(6)
C1 0.040(2) 0.0254(19) 0.026(2) 0.0102(16) 0.0118(16) 0.0123(16)
C2 0.030(2) 0.0244(18) 0.029(2) 0.0093(16) 0.0134(16) 0.0073(15)
C3 0.037(2) 0.0257(19) 0.0223(19) 0.0099(16) 0.0101(16) 0.0041(16)
C4 0.029(2) 0.030(2) 0.027(2) 0.0062(17) 0.0081(16) 0.0029(16)
C5 0.044(2) 0.0206(18) 0.027(2) 0.0066(16) 0.0167(17) 0.0017(16)
C6 0.062(3) 0.046(3) 0.043(3) 0.025(2) 0.018(2) 0.031(2)
C7 0.035(2) 0.048(3) 0.043(3) 0.015(2) 0.0149(19) 0.0008(19)
C8 0.069(3) 0.040(2) 0.036(2) 0.022(2) 0.017(2) 0.017(2)
C9 0.032(2) 0.059(3) 0.036(3) 0.007(2) 0.0015(19) 0.006(2)
C10 0.069(3) 0.028(2) 0.046(3) 0.011(2) 0.027(2) -0.006(2)
C11 0.031(2) 0.0254(19) 0.027(2) 0.0106(16) 0.0027(15) 0.0082(15)
C12 0.035(2) 0.0240(19) 0.032(2) 0.0098(17) 0.0046(17) 0.0052(16)
C13 0.039(2) 0.028(2) 0.037(2) 0.0134(18) 0.0007(18) -0.0006(17)
C14 0.051(3) 0.023(2) 0.032(2) 0.0054(17) -0.0054(19) 0.0052(18)
C15 0.049(3) 0.031(2) 0.025(2) 0.0082(17) 0.0016(18) 0.0181(19)
C16 0.038(2) 0.031(2) 0.028(2) 0.0137(17) 0.0075(17) 0.0179(17)
C17 0.044(3) 0.034(2) 0.035(2) 0.0103(19) 0.0140(19) -0.0071(19)
C18 0.047(3) 0.047(3) 0.034(2) 0.018(2) 0.0185(19) 0.019(2)
C19 0.047(2) 0.031(2) 0.030(2) 0.0151(18) 0.0121(18) 0.0029(18)
C20 0.028(2) 0.059(3) 0.043(3) 0.013(2) 0.0123(19) 0.009(2)
Ir2 0.02220(8) 0.01889(8) 0.02500(8) 0.00666(6) 0.00826(5) 0.00336(5)
P2 0.0244(5) 0.0272(5) 0.0293(5) 0.0139(4) 0.0080(4) 0.0072(4)
Cl2 0.0628(7) 0.0224(5) 0.0363(6) 0.0079(4) 0.0207(5) -0.0035(4)
C51 0.061(3) 0.033(2) 0.033(2) 0.0096(19) 0.015(2) 0.027(2)
C52 0.032(2) 0.028(2) 0.029(2) 0.0067(16) 0.0109(16) 0.0096(16)
C53 0.034(2) 0.032(2) 0.024(2) 0.0041(16) 0.0092(16) 0.0060(16)
C54 0.033(2) 0.0244(19) 0.034(2) 0.0010(17) 0.0090(17) 0.0029(16)
C55 0.056(3) 0.0172(19) 0.040(2) 0.0043(17) 0.021(2) 0.0002(18)
C56 0.123(6) 0.067(4) 0.051(3) 0.031(3) 0.027(3) 0.068(4)
C57 0.031(2) 0.061(3) 0.056(3) 0.005(3) 0.017(2) 0.002(2)
C58 0.073(4) 0.049(3) 0.037(3) 0.020(2) 0.018(2) 0.014(3)
C59 0.032(3) 0.062(3) 0.052(3) -0.005(3) -0.002(2) 0.003(2)
C60 0.131(6) 0.027(3) 0.075(4) 0.010(3) 0.056(4) -0.012(3)
C61 0.0238(18) 0.0223(17) 0.0283(19) 0.0125(15) 0.0111(15) 0.0040(14)
C62 0.0254(18) 0.0235(18) 0.030(2) 0.0093(16) 0.0100(15) 0.0042(14)
C63 0.028(2) 0.030(2) 0.036(2) 0.0141(17) 0.0113(16) 0.0090(16)
C64 0.039(2) 0.029(2) 0.046(3) 0.0173(19) 0.0242(19) 0.0117(17)
C65 0.047(2) 0.0250(19) 0.031(2) 0.0090(17) 0.0213(18) 0.0038(17)
C66 0.033(2) 0.0271(19) 0.030(2) 0.0132(16) 0.0129(16) -0.0013(15)
C67 0.031(2) 0.042(2) 0.030(2) 0.0087(18) 0.0093(17) 0.0178(18)
C68 0.044(2) 0.044(2) 0.029(2) 0.0171(19) 0.0083(18) 0.0018(19)
C69 0.057(3) 0.038(2) 0.050(3) 0.029(2) 0.023(2) 0.019(2)
C70 0.029(2) 0.054(3) 0.038(2) 0.016(2) 0.0055(18) 0.0077(19)

loop_
_atom_type_symbol
_atom_type_description
_atom_type_scat_dispersion_real
_atom_type_scat_dispersion_imag
_atom_type_scat_source
C C 0.0033 0.0016 'International Tables Vol C Tables 4.2.6.8 and 6.1.1.4'
H H 0.0000 0.0000 'International Tables Vol C Tables 4.2.6.8 and 6.1.1.4'
P P 0.1023 0.0942 'International Tables Vol C Tables 4.2.6.8 and 6.1.1.4'
Cl Cl 0.1484 0.1585 'International Tables Vol C Tables 4.2.6.8 and 6.1.1.4'
Ir Ir -1.4442 7.9887 'International Tables Vol C Tables 4.2.6.8 and 6.1.1.4'

loop_
_geom_angle_atom_site_label_1
_geom_angle_atom_site_label_2
_geom_angle_atom_site_label_3
_geom_angle
C17 Ir1 C1 106.20(17)
C17 Ir1 C5 143.60(18)
C1 Ir1 C5 38.59(15)
C17 Ir1 C2 95.14(16)
C1 Ir1 C2 38.36(14)
C5 Ir1 C2 62.94(14)
C17 Ir1 P1 81.82(12)
C1 Ir1 P1 112.80(11)
C5 Ir1 P1 102.09(10)
C2 Ir1 P1 149.00(10)
C17 Ir1 C4 155.29(15)
C1 Ir1 C4 63.53(15)
C5 Ir1 C4 36.73(15)
C2 Ir1 C4 62.49(14)
P1 Ir1 C4 122.67(11)
C17 Ir1 C3 117.74(15)
C1 Ir1 C3 63.18(14)
C5 Ir1 C3 62.20(14)
C2 Ir1 C3 36.62(14)
P1 Ir1 C3 160.42(10)
C4 Ir1 C3 37.76(14)
C17 Ir1 Cl1 86.25(14)
C1 Ir1 Cl1 156.50(11)
C5 Ir1 Cl1 129.70(12)
C2 Ir1 Cl1 122.42(10)
P1 Ir1 Cl1 88.30(4)
C4 Ir1 Cl1 96.88(11)
C3 Ir1 Cl1 93.45(10)
C19 P1 C20 102.6(2)
C19 P1 C11 105.95(19)
C20 P1 C11 110.1(2)
C19 P1 Ir1 117.05(14)
C20 P1 Ir1 114.46(16)
C11 P1 Ir1 106.35(13)
C2 C1 C5 106.8(3)
C2 C1 C6 125.1(4)
C5 C1 C6 127.2(4)
C2 C1 Ir1 73.4(2)
C5 C1 Ir1 72.8(2)
C6 C1 Ir1 127.6(3)
C3 C2 C1 108.1(3)
C3 C2 C7 126.4(4)
C1 C2 C7 125.5(4)
C3 C2 Ir1 72.1(2)
C1 C2 Ir1 68.2(2)
C7 C2 Ir1 124.6(3)
C2 C3 C4 108.6(3)
C2 C3 C8 127.8(4)
C4 C3 C8 123.6(4)
C2 C3 Ir1 71.3(2)
C4 C3 Ir1 71.0(2)
C8 C3 Ir1 123.8(3)
C5 C4 C3 107.6(3)
C5 C4 C9 127.0(4)
C3 C4 C9 125.4(4)
C5 C4 Ir1 70.9(2)
C3 C4 Ir1 71.2(2)
C9 C4 Ir1 124.9(3)
C4 C5 C1 108.6(3)
C4 C5 C10 125.5(4)
C1 C5 C10 125.7(4)
C4 C5 Ir1 72.4(2)
C1 C5 Ir1 68.6(2)
C10 C5 Ir1 127.9(3)
C1 C6 H6A 109.5
C1 C6 H6B 109.5
H6A C6 H6B 109.5
C1 C6 H6C 109.5
H6A C6 H6C 109.5
H6B C6 H6C 109.5
C2 C7 H7A 109.5
C2 C7 H7B 109.5
H7A C7 H7B 109.5
C2 C7 H7C 109.5
H7A C7 H7C 109.5
H7B C7 H7C 109.5
C3 C8 H8A 109.5
C3 C8 H8B 109.5
H8A C8 H8B 109.5
C3 C8 H8C 109.5
H8A C8 H8C 109.5
H8B C8 H8C 109.5
C4 C9 H9A 109.5
C4 C9 H9B 109.5
H9A C9 H9B 109.5
C4 C9 H9C 109.5
H9A C9 H9C 109.5
H9B C9 H9C 109.5
C5 C10 H10A 109.5
C5 C10 H10B 109.5
H10A C10 H10B 109.5
C5 C10 H10C 109.5
H10A C10 H10C 109.5
H10B C10 H10C 109.5
C12 C11 C16 120.9(4)
C12 C11 P1 110.8(3)
C16 C11 P1 128.3(3)
C13 C12 C11 118.8(4)
C13 C12 C17 120.7(4)
C11 C12 C17 120.5(3)
C14 C13 C12 120.3(4)
C14 C13 H13 119.8
C12 C13 H13 119.8
C13 C14 C15 120.6(4)
C13 C14 H14 119.7
C15 C14 H14 119.7
C14 C15 C16 121.2(4)
C14 C15 H15 119.4
C16 C15 H15 119.4
C15 C16 C11 118.0(4)
C15 C16 C18 118.2(4)
C11 C16 C18 123.8(4)
C12 C17 Ir1 116.5(3)
C12 C17 H17A 108.2
Ir1 C17 H17A 108.2
C12 C17 H17B 108.2
Ir1 C17 H17B 108.2
H17A C17 H17B 107.3
C16 C18 H18A 109.5
C16 C18 H18B 109.5
H18A C18 H18B 109.5
C16 C18 H18C 109.5
H18A C18 H18C 109.5
H18B C18 H18C 109.5
P1 C19 H19A 109.5
P1 C19 H19B 109.5
H19A C19 H19B 109.5
P1 C19 H19C 109.5
H19A C19 H19C 109.5
H19B C19 H19C 109.5
P1 C20 H20A 109.5
P1 C20 H20B 109.5
H20A C20 H20B 109.5
P1 C20 H20C 109.5
H20A C20 H20C 109.5
H20B C20 H20C 109.5
C67 Ir2 C55 107.75(18)
C67 Ir2 C51 146.78(19)
C55 Ir2 C51 39.52(18)
C67 Ir2 C54 94.30(15)
C55 Ir2 C54 38.00(17)
C51 Ir2 C54 63.13(16)
C67 Ir2 P2 81.47(12)
C55 Ir2 P2 111.40(13)
C51 Ir2 P2 103.48(12)
C54 Ir2 P2 146.13(12)
C67 Ir2 C53 114.59(15)
C55 Ir2 C53 62.85(16)
C51 Ir2 C53 61.99(16)
C54 Ir2 C53 36.30(15)
P2 Ir2 C53 163.76(11)
C67 Ir2 C52 151.92(15)
C55 Ir2 C52 63.55(16)
C51 Ir2 C52 36.44(16)
C54 Ir2 C52 61.93(15)
P2 Ir2 C52 126.55(11)
C53 Ir2 C52 37.34(14)
C67 Ir2 Cl2 86.00(13)
C55 Ir2 Cl2 157.49(12)
C51 Ir2 Cl2 126.63(14)
C54 Ir2 Cl2 125.62(12)
P2 Ir2 Cl2 87.79(4)
C53 Ir2 Cl2 95.44(11)
C52 Ir2 Cl2 95.86(11)
C70 P2 C61 111.62(19)
C70 P2 C69 103.0(2)
C61 P2 C69 103.68(19)
C70 P2 Ir2 114.54(16)
C61 P2 Ir2 106.14(12)
C69 P2 Ir2 117.44(16)
C52 C51 C55 107.2(4)
C52 C51 C56 126.5(5)
C55 C51 C56 126.2(5)
C52 C51 Ir2 72.8(2)
C55 C51 Ir2 67.4(2)
C56 C51 Ir2 127.8(3)
C51 C52 C53 108.4(4)
C51 C52 C57 127.7(4)
C53 C52 C57 123.9(4)
C51 C52 Ir2 70.8(2)
C53 C52 Ir2 71.2(2)
C57 C52 Ir2 124.9(3)
C54 C53 C52 108.7(4)
C54 C53 C58 126.0(4)
C52 C53 C58 125.3(4)
C54 C53 Ir2 70.9(2)
C52 C53 Ir2 71.5(2)
C58 C53 Ir2 124.4(3)
C53 C54 C55 108.9(4)
C53 C54 C59 125.9(5)
C55 C54 C59 125.2(4)
C53 C54 Ir2 72.8(2)
C55 C54 Ir2 68.1(2)
C59 C54 Ir2 125.4(3)
C54 C55 C51 106.5(4)
C54 C55 C60 125.7(5)
C51 C55 C60 126.6(5)
C54 C55 Ir2 73.9(2)
C51 C55 Ir2 73.0(2)
C60 C55 Ir2 127.7(3)
C51 C56 H56A 109.5
C51 C56 H56B 109.5
H56A C56 H56B 109.5
C51 C56 H56C 109.5
H56A C56 H56C 109.5
H56B C56 H56C 109.5
C52 C57 H57A 109.5
C52 C57 H57B 109.5
H57A C57 H57B 109.5
C52 C57 H57C 109.5
H57A C57 H57C 109.5
H57B C57 H57C 109.5
C53 C58 H58A 109.5
C53 C58 H58B 109.5
H58A C58 H58B 109.5
C53 C58 H58C 109.5
H58A C58 H58C 109.5
H58B C58 H58C 109.5
C54 C59 H59A 109.5
C54 C59 H59B 109.5
H59A C59 H59B 109.5
C54 C59 H59C 109.5
H59A C59 H59C 109.5
H59B C59 H59C 109.5
C55 C60 H60A 109.5
C55 C60 H60B 109.5
H60A C60 H60B 109.5
C55 C60 H60C 109.5
H60A C60 H60C 109.5
H60B C60 H60C 109.5
C62 C61 C66 120.9(3)
C62 C61 P2 110.6(3)
C66 C61 P2 128.5(3)
C63 C62 C61 119.1(4)
C63 C62 C67 120.6(4)
C61 C62 C67 120.3(3)
C64 C63 C62 120.1(4)
C64 C63 H63 120.0
C62 C63 H63 120.0
C63 C64 C65 120.6(4)
C63 C64 H64 119.7
C65 C64 H64 119.7
C66 C65 C64 121.2(4)
C66 C65 H65 119.4
C64 C65 H65 119.4
C65 C66 C61 118.2(4)
C65 C66 C68 118.6(4)
C61 C66 C68 123.2(4)
C62 C67 Ir2 116.7(3)
C62 C67 H67A 108.1
Ir2 C67 H67A 108.1
C62 C67 H67B 108.1
Ir2 C67 H67B 108.1
H67A C67 H67B 107.3
C66 C68 H68A 109.5
C66 C68 H68B 109.5
H68A C68 H68B 109.5
C66 C68 H68C 109.5
H68A C68 H68C 109.5
H68B C68 H68C 109.5
P2 C69 H69A 109.5
P2 C69 H69B 109.5
H69A C69 H69B 109.5
P2 C69 H69C 109.5
H69A C69 H69C 109.5
H69B C69 H69C 109.5
P2 C70 H70A 109.5
P2 C70 H70B 109.5
H70A C70 H70B 109.5
P2 C70 H70C 109.5
H70A C70 H70C 109.5
H70B C70 H70C 109.5

loop_
_geom_bond_atom_site_label_1
_geom_bond_atom_site_label_2
_geom_bond_distance
Ir1 C17 2.093(4)
Ir1 C1 2.161(4)
Ir1 C5 2.219(4)
Ir1 C2 2.231(4)
Ir1 P1 2.2362(10)
Ir1 C4 2.238(4)
Ir1 C3 2.242(4)
Ir1 Cl1 2.3989(11)
P1 C19 1.815(4)
P1 C20 1.815(4)
P1 C11 1.817(4)
C1 C2 1.445(5)
C1 C5 1.448(6)
C1 C6 1.500(6)
C2 C3 1.405(6)
C2 C7 1.502(6)
C3 C4 1.450(5)
C3 C8 1.493(6)
C4 C5 1.404(6)
C4 C9 1.495(6)
C5 C10 1.499(5)
C6 H6A 0.9800
C6 H6B 0.9800
C6 H6C 0.9800
C7 H7A 0.9800
C7 H7B 0.9800
C7 H7C 0.9800
C8 H8A 0.9800
C8 H8B 0.9800
C8 H8C 0.9800
C9 H9A 0.9800
C9 H9B 0.9800
C9 H9C 0.9800
C10 H10A 0.9800
C10 H10B 0.9800
C10 H10C 0.9800
C11 C12 1.399(6)
C11 C16 1.411(5)
C12 C13 1.397(5)
C12 C17 1.504(6)
C13 C14 1.373(6)
C13 H13 0.9500
C14 C15 1.379(7)
C14 H14 0.9500
C15 C16 1.384(6)
C15 H15 0.9500
C16 C18 1.505(6)
C17 H17A 0.9900
C17 H17B 0.9900
C18 H18A 0.9800
C18 H18B 0.9800
C18 H18C 0.9800
C19 H19A 0.9800
C19 H19B 0.9800
C19 H19C 0.9800
C20 H20A 0.9800
C20 H20B 0.9800
C20 H20C 0.9800
Ir2 C67 2.094(4)
Ir2 C55 2.144(4)
Ir2 C51 2.220(4)
Ir2 C54 2.219(4)
Ir2 P2 2.2365(10)
Ir2 C53 2.243(4)
Ir2 C52 2.246(4)
Ir2 Cl2 2.4105(9)
P2 C70 1.805(4)
P2 C61 1.817(4)
P2 C69 1.820(4)
C51 C52 1.397(6)
C51 C55 1.477(7)
C51 C56 1.496(7)
C52 C53 1.437(6)
C52 C57 1.501(6)
C53 C54 1.390(6)
C53 C58 1.500(6)
C54 C55 1.422(6)
C54 C59 1.504(6)
C55 C60 1.501(6)
C56 H56A 0.9800
C56 H56B 0.9800
C56 H56C 0.9800
C57 H57A 0.9800
C57 H57B 0.9800
C57 H57C 0.9800
C58 H58A 0.9800
C58 H58B 0.9800
C58 H58C 0.9800
C59 H59A 0.9800
C59 H59B 0.9800
C59 H59C 0.9800
C60 H60A 0.9800
C60 H60B 0.9800
C60 H60C 0.9800
C61 C62 1.395(5)
C61 C66 1.407(5)
C62 C63 1.397(5)
C62 C67 1.515(5)
C63 C64 1.372(6)
C63 H63 0.9500
C64 C65 1.381(6)
C64 H64 0.9500
C65 C66 1.382(6)
C65 H65 0.9500
C66 C68 1.516(6)
C67 H67A 0.9900
C67 H67B 0.9900
C68 H68A 0.9800
C68 H68B 0.9800
C68 H68C 0.9800
C69 H69A 0.9800
C69 H69B 0.9800
C69 H69C 0.9800
C70 H70A 0.9800
C70 H70B 0.9800
C70 H70C 0.9800

loop_
_geom_torsion_atom_site_label_1
_geom_torsion_atom_site_label_2
_geom_torsion_atom_site_label_3
_geom_torsion_atom_site_label_4
_geom_torsion
C17 Ir1 P1 C19 103.2(2)
C1 Ir1 P1 C19 -1.0(2)
C5 Ir1 P1 C19 -40.0(2)
C2 Ir1 P1 C19 16.9(3)
C4 Ir1 P1 C19 -73.2(2)
C3 Ir1 P1 C19 -74.8(4)
Cl1 Ir1 P1 C19 -170.31(17)
C17 Ir1 P1 C20 -136.6(2)
C1 Ir1 P1 C20 119.2(2)
C5 Ir1 P1 C20 80.2(2)
C2 Ir1 P1 C20 137.0(3)
C4 Ir1 P1 C20 46.9(2)
C3 Ir1 P1 C20 45.3(4)
Cl1 Ir1 P1 C20 -50.18(19)
C17 Ir1 P1 C11 -14.90(19)
C1 Ir1 P1 C11 -119.10(17)
C5 Ir1 P1 C11 -158.11(17)
C2 Ir1 P1 C11 -101.3(2)
C4 Ir1 P1 C11 168.65(17)
C3 Ir1 P1 C11 167.1(3)
Cl1 Ir1 P1 C11 71.56(13)
C17 Ir1 C1 C2 77.5(3)
C5 Ir1 C1 C2 -114.1(3)
P1 Ir1 C1 C2 165.27(19)
C4 Ir1 C1 C2 -78.3(2)
C3 Ir1 C1 C2 -35.9(2)
Cl1 Ir1 C1 C2 -42.4(4)
C17 Ir1 C1 C5 -168.4(2)
C2 Ir1 C1 C5 114.1(3)
P1 Ir1 C1 C5 -80.6(2)
C4 Ir1 C1 C5 35.8(2)
C3 Ir1 C1 C5 78.2(2)
Cl1 Ir1 C1 C5 71.7(4)
C17 Ir1 C1 C6 -44.4(4)
C5 Ir1 C1 C6 124.1(5)
C2 Ir1 C1 C6 -121.9(5)
P1 Ir1 C1 C6 43.4(4)
C4 Ir1 C1 C6 159.8(4)
C3 Ir1 C1 C6 -157.7(4)
Cl1 Ir1 C1 C6 -164.2(3)
C5 C1 C2 C3 -4.3(4)
C6 C1 C2 C3 -174.0(4)
Ir1 C1 C2 C3 61.4(3)
C5 C1 C2 C7 176.5(4)
C6 C1 C2 C7 6.8(6)
Ir1 C1 C2 C7 -117.8(4)
C5 C1 C2 Ir1 -65.7(3)
C6 C1 C2 Ir1 124.6(4)
C17 Ir1 C2 C3 131.5(2)
C1 Ir1 C2 C3 -118.8(3)
C5 Ir1 C2 C3 -79.0(2)
P1 Ir1 C2 C3 -145.8(2)
C4 Ir1 C2 C3 -37.5(2)
Cl1 Ir1 C2 C3 42.7(2)
C17 Ir1 C2 C1 -109.7(3)
C5 Ir1 C2 C1 39.8(2)
P1 Ir1 C2 C1 -27.1(3)
C4 Ir1 C2 C1 81.3(2)
C3 Ir1 C2 C1 118.8(3)
Cl1 Ir1 C2 C1 161.44(19)
C17 Ir1 C2 C7 9.2(4)
C1 Ir1 C2 C7 118.9(4)
C5 Ir1 C2 C7 158.7(4)
P1 Ir1 C2 C7 91.9(4)
C4 Ir1 C2 C7 -159.8(4)
C3 Ir1 C2 C7 -122.3(4)
Cl1 Ir1 C2 C7 -79.6(4)
C1 C2 C3 C4 2.6(4)
C7 C2 C3 C4 -178.2(4)
Ir1 C2 C3 C4 61.5(3)
C1 C2 C3 C8 -177.6(4)
C7 C2 C3 C8 1.5(7)
Ir1 C2 C3 C8 -118.7(4)
C1 C2 C3 Ir1 -58.9(3)
C7 C2 C3 Ir1 120.2(4)
C17 Ir1 C3 C2 -57.4(3)
C1 Ir1 C3 C2 37.6(2)
C5 Ir1 C3 C2 81.2(2)
P1 Ir1 C3 C2 120.3(3)
C4 Ir1 C3 C2 118.2(3)
Cl1 Ir1 C3 C2 -145.0(2)
C17 Ir1 C3 C4 -175.6(2)
C1 Ir1 C3 C4 -80.6(2)
C5 Ir1 C3 C4 -37.0(2)
C2 Ir1 C3 C4 -118.2(3)
P1 Ir1 C3 C4 2.1(5)
Cl1 Ir1 C3 C4 96.8(2)
C17 Ir1 C3 C8 66.1(4)
C1 Ir1 C3 C8 161.1(4)
C5 Ir1 C3 C8 -155.3(4)
C2 Ir1 C3 C8 123.5(5)
P1 Ir1 C3 C8 -116.1(4)
C4 Ir1 C3 C8 -118.3(5)
Cl1 Ir1 C3 C8 -21.5(4)
C2 C3 C4 C5 0.2(4)
C8 C3 C4 C5 -179.6(4)
Ir1 C3 C4 C5 61.9(3)
C2 C3 C4 C9 178.4(4)
C8 C3 C4 C9 -1.4(6)
Ir1 C3 C4 C9 -119.9(4)
C2 C3 C4 Ir1 -61.7(3)
C8 C3 C4 Ir1 118.5(4)
C17 Ir1 C4 C5 -107.9(4)
C1 Ir1 C4 C5 -37.6(2)
C2 Ir1 C4 C5 -80.8(2)
P1 Ir1 C4 C5 63.7(2)
C3 Ir1 C4 C5 -117.2(3)
Cl1 Ir1 C4 C5 156.1(2)
C17 Ir1 C4 C3 9.3(5)
C1 Ir1 C4 C3 79.6(2)
C5 Ir1 C4 C3 117.2(3)
C2 Ir1 C4 C3 36.4(2)
P1 Ir1 C4 C3 -179.15(18)
Cl1 Ir1 C4 C3 -86.7(2)
C17 Ir1 C4 C9 129.8(5)
C1 Ir1 C4 C9 -159.8(4)
C5 Ir1 C4 C9 -122.3(5)
C2 Ir1 C4 C9 156.9(4)
P1 Ir1 C4 C9 -58.6(4)
C3 Ir1 C4 C9 120.6(5)
Cl1 Ir1 C4 C9 33.8(4)
C3 C4 C5 C1 -2.9(4)
C9 C4 C5 C1 179.0(4)
Ir1 C4 C5 C1 59.2(3)
C3 C4 C5 C10 173.4(4)
C9 C4 C5 C10 -4.7(7)
Ir1 C4 C5 C10 -124.4(4)
C3 C4 C5 Ir1 -62.1(3)
C9 C4 C5 Ir1 119.7(4)
C2 C1 C5 C4 4.5(4)
C6 C1 C5 C4 173.9(4)
Ir1 C1 C5 C4 -61.6(3)
C2 C1 C5 C10 -171.9(4)
C6 C1 C5 C10 -2.5(7)
Ir1 C1 C5 C10 122.0(4)
C2 C1 C5 Ir1 66.1(3)
C6 C1 C5 Ir1 -124.5(4)
C17 Ir1 C5 C4 137.9(3)
C1 Ir1 C5 C4 119.0(3)
C2 Ir1 C5 C4 79.5(2)
P1 Ir1 C5 C4 -129.5(2)
C3 Ir1 C5 C4 38.0(2)
Cl1 Ir1 C5 C4 -31.5(3)
C17 Ir1 C5 C1 18.9(4)
C2 Ir1 C5 C1 -39.5(2)
P1 Ir1 C5 C1 111.5(2)
C4 Ir1 C5 C1 -119.0(3)
C3 Ir1 C5 C1 -81.0(2)
Cl1 Ir1 C5 C1 -150.52(19)
C17 Ir1 C5 C10 -100.4(5)
C1 Ir1 C5 C10 -119.3(5)
C2 Ir1 C5 C10 -158.8(5)
P1 Ir1 C5 C10 -7.8(4)
C4 Ir1 C5 C10 121.7(5)
C3 Ir1 C5 C10 159.7(5)
Cl1 Ir1 C5 C10 90.2(4)
C19 P1 C11 C12 -115.0(3)
C20 P1 C11 C12 134.7(3)
Ir1 P1 C11 C12 10.2(3)
C19 P1 C11 C16 66.1(4)
C20 P1 C11 C16 -44.2(4)
Ir1 P1 C11 C16 -168.7(3)
C16 C11 C12 C13 0.9(6)
P1 C11 C12 C13 -178.1(3)
C16 C11 C12 C17 -176.8(4)
P1 C11 C12 C17 4.2(5)
C11 C12 C13 C14 0.2(6)
C17 C12 C13 C14 177.9(4)
C12 C13 C14 C15 -0.7(6)
C13 C14 C15 C16 0.1(6)
C14 C15 C16 C11 0.9(6)
C14 C15 C16 C18 -179.8(4)
C12 C11 C16 C15 -1.4(5)
P1 C11 C16 C15 177.4(3)
C12 C11 C16 C18 179.3(4)
P1 C11 C16 C18 -1.9(6)
C13 C12 C17 Ir1 163.7(3)
C11 C12 C17 Ir1 -18.7(5)
C1 Ir1 C17 C12 130.5(3)
C5 Ir1 C17 C12 118.4(3)
C2 Ir1 C17 C12 168.0(3)
P1 Ir1 C17 C12 19.1(3)
C4 Ir1 C17 C12 -168.1(3)
C3 Ir1 C17 C12 -161.7(3)
Cl1 Ir1 C17 C12 -69.7(3)
C67 Ir2 P2 C70 141.9(2)
C55 Ir2 P2 C70 -112.3(2)
C51 Ir2 P2 C70 -71.6(2)
C54 Ir2 P2 C70 -133.1(3)
C53 Ir2 P2 C70 -46.3(4)
C52 Ir2 P2 C70 -40.1(2)
Cl2 Ir2 P2 C70 55.61(18)
C67 Ir2 P2 C61 18.28(17)
C55 Ir2 P2 C61 124.08(18)
C51 Ir2 P2 C61 164.78(18)
C54 Ir2 P2 C61 103.3(2)
C53 Ir2 P2 C61 -169.9(4)
C52 Ir2 P2 C61 -163.67(17)
Cl2 Ir2 P2 C61 -68.01(12)
C67 Ir2 P2 C69 -97.0(2)
C55 Ir2 P2 C69 8.8(2)
C51 Ir2 P2 C69 49.5(2)
C54 Ir2 P2 C69 -12.1(3)
C53 Ir2 P2 C69 74.7(4)
C52 Ir2 P2 C69 81.0(2)
Cl2 Ir2 P2 C69 176.67(18)
C67 Ir2 C51 C52 -130.0(3)
C55 Ir2 C51 C52 -117.6(4)
C54 Ir2 C51 C52 -78.4(3)
P2 Ir2 C51 C52 135.0(2)
C53 Ir2 C51 C52 -37.3(2)
Cl2 Ir2 C51 C52 37.6(3)
C67 Ir2 C51 C55 -12.4(4)
C54 Ir2 C51 C55 39.3(2)
P2 Ir2 C51 C55 -107.4(2)
C53 Ir2 C51 C55 80.4(3)
C52 Ir2 C51 C55 117.6(4)
Cl2 Ir2 C51 C55 155.2(2)
C67 Ir2 C51 C56 106.7(6)
C55 Ir2 C51 C56 119.1(6)
C54 Ir2 C51 C56 158.4(6)
P2 Ir2 C51 C56 11.7(6)
C53 Ir2 C51 C56 -160.5(6)
C52 Ir2 C51 C56 -123.3(7)
Cl2 Ir2 C51 C56 -85.7(5)
C55 C51 C52 C53 2.7(4)
C56 C51 C52 C53 -173.7(4)
Ir2 C51 C52 C53 61.6(3)
C55 C51 C52 C57 -178.7(4)
C56 C51 C52 C57 4.9(7)
Ir2 C51 C52 C57 -119.8(4)
C55 C51 C52 Ir2 -58.9(3)
C56 C51 C52 Ir2 124.7(5)
C67 Ir2 C52 C51 117.0(4)
C55 Ir2 C52 C51 39.0(3)
C54 Ir2 C52 C51 82.0(3)
P2 Ir2 C52 C51 -58.9(3)
C53 Ir2 C52 C51 118.2(4)
Cl2 Ir2 C52 C51 -150.5(3)
C67 Ir2 C52 C53 -1.2(5)
C55 Ir2 C52 C53 -79.1(3)
C51 Ir2 C52 C53 -118.2(4)
C54 Ir2 C52 C53 -36.2(2)
P2 Ir2 C52 C53 -177.11(19)
Cl2 Ir2 C52 C53 91.3(2)
C67 Ir2 C52 C57 -119.9(5)
C55 Ir2 C52 C57 162.1(5)
C51 Ir2 C52 C57 123.1(5)
C54 Ir2 C52 C57 -154.9(5)
P2 Ir2 C52 C57 64.2(4)
C53 Ir2 C52 C57 -118.7(5)
Cl2 Ir2 C52 C57 -27.4(4)
C51 C52 C53 C54 0.1(5)
C57 C52 C53 C54 -178.5(4)
Ir2 C52 C53 C54 61.5(3)
C51 C52 C53 C58 179.2(4)
C57 C52 C53 C58 0.5(6)
Ir2 C52 C53 C58 -119.5(4)
C51 C52 C53 Ir2 -61.3(3)
C57 C52 C53 Ir2 120.0(4)
C67 Ir2 C53 C54 61.1(3)
C55 Ir2 C53 C54 -37.1(3)
C51 Ir2 C53 C54 -81.9(3)
P2 Ir2 C53 C54 -110.0(4)
C52 Ir2 C53 C54 -118.3(4)
Cl2 Ir2 C53 C54 149.2(2)
C67 Ir2 C53 C52 179.4(2)
C55 Ir2 C53 C52 81.2(3)
C51 Ir2 C53 C52 36.4(2)
C54 Ir2 C53 C52 118.3(4)
P2 Ir2 C53 C52 8.3(5)
Cl2 Ir2 C53 C52 -92.5(2)
C67 Ir2 C53 C58 -60.0(4)
C55 Ir2 C53 C58 -158.2(4)
C51 Ir2 C53 C58 157.0(4)
C54 Ir2 C53 C58 -121.1(5)
P2 Ir2 C53 C58 128.9(4)
C52 Ir2 C53 C58 120.6(5)
Cl2 Ir2 C53 C58 28.0(4)
C52 C53 C54 C55 -3.0(5)
C58 C53 C54 C55 177.9(4)
Ir2 C53 C54 C55 58.8(3)
C52 C53 C54 C59 176.6(4)
C58 C53 C54 C59 -2.4(7)
Ir2 C53 C54 C59 -121.6(4)
C52 C53 C54 Ir2 -61.8(3)
C58 C53 C54 Ir2 119.2(4)
C67 Ir2 C54 C53 -127.0(3)
C55 Ir2 C54 C53 119.4(4)
C51 Ir2 C54 C53 78.5(3)
P2 Ir2 C54 C53 151.9(2)
C52 Ir2 C54 C53 37.2(2)
Cl2 Ir2 C54 C53 -38.9(3)
C67 Ir2 C54 C55 113.6(3)
C51 Ir2 C54 C55 -40.9(3)
P2 Ir2 C54 C55 32.5(3)
C53 Ir2 C54 C55 -119.4(4)
C52 Ir2 C54 C55 -82.1(3)
Cl2 Ir2 C54 C55 -158.2(2)
C67 Ir2 C54 C59 -4.9(5)
C55 Ir2 C54 C59 -118.5(5)
C51 Ir2 C54 C59 -159.4(5)
P2 Ir2 C54 C59 -86.0(5)
C53 Ir2 C54 C59 122.2(5)
C52 Ir2 C54 C59 159.4(5)
Cl2 Ir2 C54 C59 83.3(4)
C53 C54 C55 C51 4.6(4)
C59 C54 C55 C51 -175.1(4)
Ir2 C54 C55 C51 66.3(3)
C53 C54 C55 C60 173.1(4)
C59 C54 C55 C60 -6.5(7)
Ir2 C54 C55 C60 -125.2(5)
C53 C54 C55 Ir2 -61.7(3)
C59 C54 C55 Ir2 118.7(4)
C52 C51 C55 C54 -4.5(4)
C56 C51 C55 C54 172.0(4)
Ir2 C51 C55 C54 -66.8(3)
C52 C51 C55 C60 -172.8(4)
C56 C51 C55 C60 3.6(7)
Ir2 C51 C55 C60 124.8(5)
C52 C51 C55 Ir2 62.4(3)
C56 C51 C55 Ir2 -121.2(5)
C67 Ir2 C55 C54 -73.6(3)
C51 Ir2 C55 C54 113.5(4)
P2 Ir2 C55 C54 -161.2(2)
C53 Ir2 C55 C54 35.4(2)
C52 Ir2 C55 C54 77.5(3)
Cl2 Ir2 C55 C54 51.9(5)
C67 Ir2 C55 C51 172.9(3)
C54 Ir2 C55 C51 -113.5(4)
P2 Ir2 C55 C51 85.3(2)
C53 Ir2 C55 C51 -78.0(3)
C52 Ir2 C55 C51 -36.0(2)
Cl2 Ir2 C55 C51 -61.6(5)
C67 Ir2 C55 C60 49.4(6)
C51 Ir2 C55 C60 -123.5(6)
C54 Ir2 C55 C60 123.0(6)
P2 Ir2 C55 C60 -38.2(6)
C53 Ir2 C55 C60 158.4(6)
C52 Ir2 C55 C60 -159.5(6)
Cl2 Ir2 C55 C60 174.9(4)
C70 P2 C61 C62 -142.6(3)
C69 P2 C61 C62 107.2(3)
Ir2 P2 C61 C62 -17.1(3)
C70 P2 C61 C66 41.5(4)
C69 P2 C61 C66 -68.7(4)
Ir2 P2 C61 C66 167.0(3)
C66 C61 C62 C63 1.0(5)
P2 C61 C62 C63 -175.3(3)
C66 C61 C62 C67 -180.0(3)
P2 C61 C62 C67 3.8(4)
C61 C62 C63 C64 -0.7(6)
C67 C62 C63 C64 -179.8(4)
C62 C63 C64 C65 -0.8(6)
C63 C64 C65 C66 2.1(6)
C64 C65 C66 C61 -1.8(6)
C64 C65 C66 C68 179.8(4)
C62 C61 C66 C65 0.3(5)
P2 C61 C66 C65 175.8(3)
C62 C61 C66 C68 178.6(4)
P2 C61 C66 C68 -5.9(5)
C63 C62 C67 Ir2 -167.5(3)
C61 C62 C67 Ir2 13.4(5)
C55 Ir2 C67 C62 -128.7(3)
C51 Ir2 C67 C62 -120.5(3)
C54 Ir2 C67 C62 -165.0(3)
P2 Ir2 C67 C62 -18.9(3)
C53 Ir2 C67 C62 163.6(3)
C52 Ir2 C67 C62 164.5(3)
Cl2 Ir2 C67 C62 69.5(3)
